data_1530605
loop_
_publ_author_name
'Ponomarev, V.I.'
'Filipenko, O.S.'
'Pobedimskaya, E.A.'
'Belov, N.V.'

_publ_section_title
;
 The crystal structure of Ba Ge O3 H2 O
;
_journal_name_full 'Doklady Akademii Nauk SSSR'
_journal_page_first 584
_journal_page_last 587
_journal_volume 215
_journal_year 1974
_chemical_formula_sum 'Ba Ge H2 O4'
_chemical_name_systematic 'Ba (Ge O3) (H2 O)'
_space_group_IT_number 2
_symmetry_space_group_name_Hall '-P 1'
_symmetry_space_group_name_H-M 'P -1'
_cell_angle_alpha 91.167
_cell_angle_beta 92.75
_cell_angle_gamma 89.833
_cell_formula_units_Z 4
_cell_length_a 7.48
_cell_length_b 7.7
_cell_length_c 7.16
_cell_volume 411.826
_citation_journal_id_ASTM DANKAS
_cod_data_source_file Ponomarev_DANKAS_1974_778.cif
_cod_data_source_block H2Ba1Ge1O4
_cod_original_cell_volume 411.8262
_cod_original_formula_sum 'H2 Ba1 Ge1 O4'
_cod_database_code 1530605

loop_
_symmetry_equiv_pos_as_xyz
x,y,z
-x,-y,-z

loop_
_atom_site_label
_atom_site_type_symbol
_atom_site_fract_x
_atom_site_fract_y
_atom_site_fract_z
_atom_site_occupancy
_atom_site_U_iso_or_equiv
O7 O-2 0.8409 0.1335 0.9404 1 0.0
Ba2 Ba+2 0.2387 0.2115 0.135 1 0.0
O8 O-2 0.9166 0.3682 0.2343 1 0.0
O3 O-2 0.3256 0.3716 0.4806 1 0.0
Ge2 Ge+4 0.2262 0.2144 0.6161 1 0.0
O1 O-2 0.402 0.1377 0.7794 1 0.0
O5 O-2 0.653 0.4592 0.9412 1 0.0
Ge1 Ge+4 0.7396 0.2911 0.0804 1 0.0
O2 O-2 0.5855 0.1934 0.2136 1 0.0
Ba1 Ba+2 0.6861 0.2995 0.5699 1 0.0
O6 O-2 0.0572 0.2917 0.752 1 0.0
O4 O-2 0.1613 0.0377 0.4679 1 0.0
